data_7020249
loop_
_publ_author_name
'Ramachandran, Eswaran'
'Senthil Raja, Duraisamy'
'Bhuvanesh, Nattamai S. P.'
'Natarajan, Karuppannan'

_publ_section_title
;
 Mixed ligand palladium(ii) complexes of
 6-methoxy-2-oxo-1,2-dihydroquinoline-3-carbaldehyde 4N-substituted
 thiosemicarbazones with triphenylphosphine co-ligand: Synthesis, crystal
 structure and biological properties.
;
_journal_issue 43
_journal_name_full 'Dalton transactions (Cambridge, England : 2003)'
_journal_page_first 13308
_journal_page_last 13323
_journal_paper_doi 10.1039/c2dt31079a
_journal_volume 41
_journal_year 2012
_chemical_formula_sum 'C31 H27 N4 O2 P Pd S'
_chemical_formula_weight 657.00
_chemical_name_systematic
;
?
;
_space_group_IT_number 14
_symmetry_cell_setting monoclinic
_symmetry_space_group_name_Hall '-P 2ybc'
_symmetry_space_group_name_H-M 'P 1 21/c 1'
_atom_sites_solution_hydrogens geom
_atom_sites_solution_primary direct
_atom_sites_solution_secondary difmap
_audit_creation_method SHELXL-97
_cell_angle_alpha 90.00
_cell_angle_beta 109.9050(10)
_cell_angle_gamma 90.00
_cell_formula_units_Z 4
_cell_length_a 14.2896(12)
_cell_length_b 11.4236(10)
_cell_length_c 18.1864(15)
_cell_measurement_reflns_used 9432
_cell_measurement_temperature 110(2)
_cell_measurement_theta_max 27.36
_cell_measurement_theta_min 2.34
_cell_volume 2791.4(4)
_computing_cell_refinement
;
APEX-II(BRUKER-NONIUS, 2003)
;
_computing_data_collection 'APEX-II (BRUKER-NONIUS, 2003)'
_computing_data_reduction APEX-II
_computing_molecular_graphics 'X-SEED (Barbour, 2001)'
_computing_publication_material 'Bruker SHELXTL'
_computing_structure_refinement 'SHELXL-97 (Sheldrick, 2008)'
_computing_structure_solution 'SHELXS-97 (Sheldrick, 2008)'
_diffrn_ambient_temperature 110(2)
_diffrn_measured_fraction_theta_full 0.994
_diffrn_measured_fraction_theta_max 0.994
_diffrn_measurement_device_type 'APEX II'
_diffrn_measurement_method 'omega scans'
_diffrn_radiation_monochromator graphite
_diffrn_radiation_source 'fine-focus sealed tube'
_diffrn_radiation_type MoK\a
_diffrn_radiation_wavelength 0.71073
_diffrn_reflns_av_R_equivalents 0.0375
_diffrn_reflns_av_sigmaI/netI 0.0281
_diffrn_reflns_limit_h_max 18
_diffrn_reflns_limit_h_min -18
_diffrn_reflns_limit_k_max 14
_diffrn_reflns_limit_k_min -14
_diffrn_reflns_limit_l_max 23
_diffrn_reflns_limit_l_min -23
_diffrn_reflns_number 31688
_diffrn_reflns_theta_full 27.49
_diffrn_reflns_theta_max 27.49
_diffrn_reflns_theta_min 2.14
_exptl_absorpt_coefficient_mu 0.834
_exptl_absorpt_correction_T_max 0.9868
_exptl_absorpt_correction_T_min 0.8712
_exptl_absorpt_correction_type multi-scan
_exptl_absorpt_process_details 'SADABS; (Sheldrick, 2006)'
_exptl_crystal_colour yellow
_exptl_crystal_density_diffrn 1.563
_exptl_crystal_density_method 'not measured'
_exptl_crystal_description block
_exptl_crystal_F_000 1336
_exptl_crystal_size_max 0.17
_exptl_crystal_size_mid 0.13
_exptl_crystal_size_min 0.02
_refine_diff_density_max 0.586
_refine_diff_density_min -0.475
_refine_diff_density_rms 0.065
_refine_ls_extinction_method none
_refine_ls_goodness_of_fit_ref 1.037
_refine_ls_hydrogen_treatment constr
_refine_ls_matrix_type full
_refine_ls_number_parameters 363
_refine_ls_number_reflns 6377
_refine_ls_number_restraints 0
_refine_ls_restrained_S_all 1.037
_refine_ls_R_factor_all 0.0350
_refine_ls_R_factor_gt 0.0262
_refine_ls_shift/su_max 0.002
_refine_ls_shift/su_mean 0.000
_refine_ls_structure_factor_coef Fsqd
_refine_ls_weighting_details 'calc w=1/[\s^2^(Fo^2^)+(0.0284P)^2^+1.3868P] where P=(Fo^2^+2Fc^2^)/3'
_refine_ls_weighting_scheme calc
_refine_ls_wR_factor_gt 0.0613
_refine_ls_wR_factor_ref 0.0657
_reflns_number_gt 5379
_reflns_number_total 6377
_reflns_threshold_expression >2sigma(I)
_cod_data_source_file c2dt31079a.txt
_cod_data_source_block pp60m
_cod_depositor_comments
;
The following automatic conversions were performed:

'_symmetry_cell_setting' value 'Monoclinic' changed to 'monoclinic'
according to /home/saulius/struct/CIF-dictionaries/cif_core.dic
dictionary named 'cif_core.dic' version 2.4.2 from 2011-04-26.

Automatic conversion script
Id: cif_fix_values 1891 2012-01-12 08:04:46Z andrius 
;
_cod_original_sg_symbol_H-M P2(1)/c
_cod_database_code 7020249

loop_
_symmetry_equiv_pos_as_xyz
'x, y, z'
'-x, y+1/2, -z+1/2'
'-x, -y, -z'
'x, -y-1/2, z-1/2'

loop_
_atom_site_label
_atom_site_type_symbol
_atom_site_fract_x
_atom_site_fract_y
_atom_site_fract_z
_atom_site_U_iso_or_equiv
_atom_site_adp_type
_atom_site_occupancy
_atom_site_symmetry_multiplicity
_atom_site_calc_flag
_atom_site_refinement_flags
Pd1 Pd 0.582891(11) 0.781049(13) 0.012802(8) 0.02076(5) Uani 1 1 d .
P1 P 0.66204(4) 0.65930(4) -0.04621(3) 0.02034(11) Uani 1 1 d .
S1 S 0.43245(4) 0.71615(4) -0.06036(3) 0.02440(11) Uani 1 1 d .
C1 C 0.54616(15) 0.96485(17) 0.11365(11) 0.0222(4) Uani 1 1 d .
H1 H 0.5022 1.0105 0.1311 0.027 Uiso 1 1 calc R
C2 C 0.65057(15) 0.98929(17) 0.14927(11) 0.0221(4) Uani 1 1 d .
C3 C 0.73096(15) 0.93046(17) 0.13170(11) 0.0231(4) Uani 1 1 d .
C4 C 0.84628(15) 1.05587(18) 0.21676(11) 0.0238(4) Uani 1 1 d .
C5 C 0.77350(15) 1.11610(18) 0.23920(11) 0.0236(4) Uani 1 1 d .
C6 C 0.67460(15) 1.07871(17) 0.20349(11) 0.0234(4) Uani 1 1 d .
H6 H 0.6232 1.1158 0.2170 0.028 Uiso 1 1 calc R
C7 C 0.94571(16) 1.09354(19) 0.24934(12) 0.0299(5) Uani 1 1 d .
H7 H 0.9955 1.0553 0.2344 0.036 Uiso 1 1 calc R
C8 C 0.97286(16) 1.1838(2) 0.30202(13) 0.0307(5) Uani 1 1 d .
H8 H 1.0406 1.2073 0.3230 0.037 Uiso 1 1 calc R
C9 C 0.90030(17) 1.24186(19) 0.32501(12) 0.0286(5) Uani 1 1 d .
C10 C 0.80247(16) 1.20861(18) 0.29415(12) 0.0275(5) Uani 1 1 d .
H10 H 0.7537 1.2480 0.3097 0.033 Uiso 1 1 calc R
C11 C 1.02094(16) 1.3440(2) 0.42990(14) 0.0362(5) Uani 1 1 d .
H11A H 1.0426 1.2681 0.4551 0.054 Uiso 1 1 calc R
H11B H 1.0233 1.4027 0.4698 0.054 Uiso 1 1 calc R
H11C H 1.0652 1.3677 0.4016 0.054 Uiso 1 1 calc R
C12 C 0.36420(16) 0.80515(17) -0.01763(12) 0.0234(4) Uani 1 1 d .
C13 C 0.19710(17) 0.8488(2) -0.01473(14) 0.0340(5) Uani 1 1 d .
H13A H 0.2160 0.8331 0.0414 0.051 Uiso 1 1 calc R
H13B H 0.1291 0.8208 -0.0415 0.051 Uiso 1 1 calc R
H13C H 0.2003 0.9332 -0.0232 0.051 Uiso 1 1 calc R
C14 C 0.75208(15) 0.56628(17) 0.02501(12) 0.0255(4) Uani 1 1 d .
C15 C 0.83611(17) 0.5212(2) 0.01236(15) 0.0374(5) Uani 1 1 d .
H15 H 0.8489 0.5400 -0.0342 0.045 Uiso 1 1 calc R
C16 C 0.90093(18) 0.4488(2) 0.06789(18) 0.0492(7) Uani 1 1 d .
H16 H 0.9582 0.4184 0.0593 0.059 Uiso 1 1 calc R
C17 C 0.8827(2) 0.4204(2) 0.13571(16) 0.0490(7) Uani 1 1 d .
H17 H 0.9274 0.3708 0.1735 0.059 Uiso 1 1 calc R
C18 C 0.8002(2) 0.4640(2) 0.14825(13) 0.0429(6) Uani 1 1 d .
H18 H 0.7874 0.4436 0.1946 0.051 Uiso 1 1 calc R
C19 C 0.73502(18) 0.53779(19) 0.09378(12) 0.0329(5) Uani 1 1 d .
H19 H 0.6787 0.5689 0.1035 0.039 Uiso 1 1 calc R
C20 C 0.73017(15) 0.73731(17) -0.09884(11) 0.0227(4) Uani 1 1 d .
C21 C 0.75919(17) 0.6826(2) -0.15641(13) 0.0317(5) Uani 1 1 d .
H21 H 0.7418 0.6031 -0.1696 0.038 Uiso 1 1 calc R
C22 C 0.81300(19) 0.7434(2) -0.19429(14) 0.0390(6) Uani 1 1 d .
H22 H 0.8335 0.7056 -0.2328 0.047 Uiso 1 1 calc R
C23 C 0.83688(18) 0.8592(2) -0.17597(13) 0.0369(5) Uani 1 1 d .
H23 H 0.8738 0.9010 -0.2021 0.044 Uiso 1 1 calc R
C24 C 0.80765(17) 0.91526(19) -0.11991(12) 0.0320(5) Uani 1 1 d .
H24 H 0.8243 0.9952 -0.1078 0.038 Uiso 1 1 calc R
C25 C 0.75390(16) 0.85455(17) -0.08120(12) 0.0259(4) Uani 1 1 d .
H25 H 0.7335 0.8930 -0.0429 0.031 Uiso 1 1 calc R
C26 C 0.58209(15) 0.56063(17) -0.11958(11) 0.0223(4) Uani 1 1 d .
C27 C 0.51234(15) 0.60903(18) -0.18668(11) 0.0258(4) Uani 1 1 d .
H27 H 0.5121 0.6910 -0.1954 0.031 Uiso 1 1 calc R
C28 C 0.44413(16) 0.53882(19) -0.24007(12) 0.0282(5) Uani 1 1 d .
H28 H 0.3969 0.5726 -0.2853 0.034 Uiso 1 1 calc R
C29 C 0.44413(16) 0.4185(2) -0.22812(12) 0.0309(5) Uani 1 1 d .
H29 H 0.3961 0.3702 -0.2644 0.037 Uiso 1 1 calc R
C30 C 0.51469(17) 0.3699(2) -0.16304(12) 0.0325(5) Uani 1 1 d .
H30 H 0.5160 0.2875 -0.1555 0.039 Uiso 1 1 calc R
C31 C 0.58346(16) 0.43991(18) -0.10877(12) 0.0271(4) Uani 1 1 d .
H31 H 0.6315 0.4056 -0.0642 0.032 Uiso 1 1 calc R
N1 N 0.50569(12) 0.88759(14) 0.06057(9) 0.0217(3) Uani 1 1 d .
N2 N 0.40178(12) 0.88218(14) 0.03743(9) 0.0236(4) Uani 1 1 d .
N3 N 0.82490(13) 0.96443(15) 0.16525(10) 0.0259(4) Uani 1 1 d .
N4 N 0.26456(13) 0.78884(15) -0.04546(11) 0.0285(4) Uani 1 1 d .
H4N H 0.2485 0.7285 -0.0783 0.043 Uiso 1 1 d R
O1 O 0.71685(11) 0.84226(13) 0.08366(8) 0.0281(3) Uani 1 1 d .
O2 O 0.92152(12) 1.33432(15) 0.37632(10) 0.0399(4) Uani 1 1 d .

loop_
_atom_site_aniso_label
_atom_site_aniso_U_11
_atom_site_aniso_U_22
_atom_site_aniso_U_33
_atom_site_aniso_U_23
_atom_site_aniso_U_13
_atom_site_aniso_U_12
Pd1 0.02564(9) 0.01951(8) 0.01778(8) -0.00127(6) 0.00824(6) 0.00062(6)
P1 0.0247(3) 0.0176(2) 0.0189(2) -0.00105(19) 0.0076(2) -0.00042(19)
S1 0.0276(3) 0.0227(3) 0.0241(3) -0.0042(2) 0.0103(2) -0.0014(2)
C1 0.0282(11) 0.0218(10) 0.0197(9) 0.0003(8) 0.0122(8) 0.0018(8)
C2 0.0274(10) 0.0223(10) 0.0178(9) 0.0021(8) 0.0093(8) 0.0010(8)
C3 0.0284(11) 0.0230(10) 0.0178(9) 0.0016(8) 0.0078(8) 0.0036(8)
C4 0.0277(11) 0.0250(10) 0.0179(9) 0.0004(8) 0.0066(8) 0.0034(8)
C5 0.0263(10) 0.0251(10) 0.0191(9) 0.0005(8) 0.0073(8) 0.0021(8)
C6 0.0288(11) 0.0234(10) 0.0201(10) 0.0008(8) 0.0110(8) 0.0034(8)
C7 0.0262(11) 0.0351(12) 0.0275(11) -0.0032(9) 0.0079(9) 0.0059(9)
C8 0.0244(11) 0.0345(12) 0.0305(11) -0.0032(9) 0.0061(9) 0.0015(9)
C9 0.0327(12) 0.0265(11) 0.0254(11) -0.0046(9) 0.0084(9) -0.0003(9)
C10 0.0281(11) 0.0280(11) 0.0263(11) -0.0044(9) 0.0094(9) 0.0040(9)
C11 0.0301(12) 0.0396(13) 0.0365(13) -0.0101(11) 0.0080(10) -0.0065(10)
C12 0.0303(11) 0.0190(9) 0.0239(10) 0.0018(8) 0.0130(9) -0.0006(8)
C13 0.0316(12) 0.0307(12) 0.0444(13) -0.0065(10) 0.0190(10) -0.0038(10)
C14 0.0276(11) 0.0174(9) 0.0263(10) -0.0020(8) 0.0023(8) -0.0033(8)
C15 0.0321(12) 0.0287(12) 0.0489(14) 0.0064(11) 0.0106(11) 0.0011(10)
C16 0.0274(13) 0.0306(13) 0.076(2) 0.0029(13) 0.0006(13) 0.0025(10)
C17 0.0509(16) 0.0245(12) 0.0465(15) 0.0057(11) -0.0160(13) -0.0033(11)
C18 0.0668(18) 0.0251(12) 0.0234(11) -0.0017(9) -0.0020(11) -0.0056(12)
C19 0.0488(14) 0.0227(11) 0.0220(10) -0.0021(9) 0.0055(10) -0.0012(10)
C20 0.0254(10) 0.0221(10) 0.0203(10) -0.0001(8) 0.0074(8) -0.0023(8)
C21 0.0368(13) 0.0283(11) 0.0337(12) -0.0099(9) 0.0168(10) -0.0064(9)
C22 0.0418(14) 0.0479(15) 0.0355(13) -0.0092(11) 0.0238(11) -0.0090(11)
C23 0.0396(13) 0.0435(14) 0.0300(12) 0.0037(10) 0.0151(10) -0.0122(11)
C24 0.0409(13) 0.0252(11) 0.0285(11) 0.0007(9) 0.0099(10) -0.0094(9)
C25 0.0342(11) 0.0221(10) 0.0207(10) -0.0011(8) 0.0083(8) -0.0030(9)
C26 0.0265(10) 0.0220(10) 0.0200(9) -0.0029(8) 0.0101(8) -0.0016(8)
C27 0.0310(11) 0.0235(10) 0.0232(10) -0.0018(8) 0.0098(9) 0.0034(8)
C28 0.0268(11) 0.0365(12) 0.0209(10) -0.0048(9) 0.0077(8) 0.0051(9)
C29 0.0320(12) 0.0362(12) 0.0246(11) -0.0096(9) 0.0097(9) -0.0091(10)
C30 0.0463(14) 0.0261(11) 0.0263(11) -0.0026(9) 0.0138(10) -0.0110(10)
C31 0.0363(12) 0.0262(11) 0.0189(10) 0.0006(8) 0.0095(9) -0.0033(9)
N1 0.0253(9) 0.0216(8) 0.0197(8) 0.0020(7) 0.0097(7) 0.0000(7)
N2 0.0263(9) 0.0228(8) 0.0239(9) -0.0005(7) 0.0114(7) -0.0018(7)
N3 0.0261(9) 0.0293(9) 0.0221(8) -0.0029(7) 0.0078(7) 0.0039(7)
N4 0.0272(9) 0.0253(9) 0.0354(10) -0.0085(8) 0.0138(8) -0.0038(7)
O1 0.0290(8) 0.0300(8) 0.0248(7) -0.0081(6) 0.0084(6) 0.0028(6)
O2 0.0305(9) 0.0387(9) 0.0455(10) -0.0214(8) 0.0064(7) -0.0009(7)

loop_
_atom_type_symbol
_atom_type_description
_atom_type_scat_dispersion_real
_atom_type_scat_dispersion_imag
_atom_type_scat_source
C C 0.0033 0.0016 'International Tables Vol C Tables 4.2.6.8 and 6.1.1.4'
H H 0.0000 0.0000 'International Tables Vol C Tables 4.2.6.8 and 6.1.1.4'
N N 0.0061 0.0033 'International Tables Vol C Tables 4.2.6.8 and 6.1.1.4'
O O 0.0106 0.0060 'International Tables Vol C Tables 4.2.6.8 and 6.1.1.4'
P P 0.1023 0.0942 'International Tables Vol C Tables 4.2.6.8 and 6.1.1.4'
S S 0.1246 0.1234 'International Tables Vol C Tables 4.2.6.8 and 6.1.1.4'
Pd Pd -0.9988 1.0072 'International Tables Vol C Tables 4.2.6.8 and 6.1.1.4'

loop_
_geom_angle_atom_site_label_1
_geom_angle_atom_site_label_2
_geom_angle_atom_site_label_3
_geom_angle
N1 Pd1 O1 93.10(6)
N1 Pd1 S1 84.31(5)
O1 Pd1 S1 177.09(4)
N1 Pd1 P1 176.97(5)
O1 Pd1 P1 89.84(4)
S1 Pd1 P1 92.765(19)
C20 P1 C26 103.46(9)
C20 P1 C14 106.58(10)
C26 P1 C14 105.93(9)
C20 P1 Pd1 112.96(7)
C26 P1 Pd1 115.76(7)
C14 P1 Pd1 111.37(7)
C12 S1 Pd1 96.35(7)
N1 C1 C2 127.02(18)
N1 C1 H1 116.5
C2 C1 H1 116.5
C6 C2 C1 115.69(18)
C6 C2 C3 118.38(19)
C1 C2 C3 125.91(18)
O1 C3 N3 115.78(18)
O1 C3 C2 123.35(18)
N3 C3 C2 120.86(18)
N3 C4 C7 118.69(18)
N3 C4 C5 123.61(19)
C7 C4 C5 117.69(18)
C6 C5 C10 123.99(19)
C6 C5 C4 116.11(18)
C10 C5 C4 119.89(19)
C2 C6 C5 121.43(19)
C2 C6 H6 119.3
C5 C6 H6 119.3
C8 C7 C4 121.9(2)
C8 C7 H7 119.0
C4 C7 H7 119.0
C7 C8 C9 120.0(2)
C7 C8 H8 120.0
C9 C8 H8 120.0
C10 C9 O2 116.73(19)
C10 C9 C8 119.9(2)
O2 C9 C8 123.3(2)
C9 C10 C5 120.54(19)
C9 C10 H10 119.7
C5 C10 H10 119.7
O2 C11 H11A 109.5
O2 C11 H11B 109.5
H11A C11 H11B 109.5
O2 C11 H11C 109.5
H11A C11 H11C 109.5
H11B C11 H11C 109.5
N2 C12 N4 119.12(18)
N2 C12 S1 125.68(16)
N4 C12 S1 115.21(15)
N4 C13 H13A 109.5
N4 C13 H13B 109.5
H13A C13 H13B 109.5
N4 C13 H13C 109.5
H13A C13 H13C 109.5
H13B C13 H13C 109.5
C19 C14 C15 119.0(2)
C19 C14 P1 118.51(17)
C15 C14 P1 122.44(17)
C16 C15 C14 119.9(2)
C16 C15 H15 120.0
C14 C15 H15 120.0
C17 C16 C15 120.5(3)
C17 C16 H16 119.8
C15 C16 H16 119.8
C18 C17 C16 119.9(2)
C18 C17 H17 120.1
C16 C17 H17 120.1
C17 C18 C19 120.5(2)
C17 C18 H18 119.7
C19 C18 H18 119.7
C18 C19 C14 120.2(2)
C18 C19 H19 119.9
C14 C19 H19 119.9
C25 C20 C21 119.45(19)
C25 C20 P1 118.90(15)
C21 C20 P1 121.65(16)
C22 C21 C20 120.4(2)
C22 C21 H21 119.8
C20 C21 H21 119.8
C23 C22 C21 119.7(2)
C23 C22 H22 120.1
C21 C22 H22 120.1
C22 C23 C24 120.7(2)
C22 C23 H23 119.7
C24 C23 H23 119.7
C23 C24 C25 120.0(2)
C23 C24 H24 120.0
C25 C24 H24 120.0
C24 C25 C20 119.75(19)
C24 C25 H25 120.1
C20 C25 H25 120.1
C31 C26 C27 119.07(18)
C31 C26 P1 122.30(15)
C27 C26 P1 118.49(15)
C28 C27 C26 120.5(2)
C28 C27 H27 119.7
C26 C27 H27 119.7
C27 C28 C29 120.2(2)
C27 C28 H28 119.9
C29 C28 H28 119.9
C30 C29 C28 119.4(2)
C30 C29 H29 120.3
C28 C29 H29 120.3
C29 C30 C31 120.7(2)
C29 C30 H30 119.6
C31 C30 H30 119.6
C30 C31 C26 119.9(2)
C30 C31 H31 120.0
C26 C31 H31 120.0
C1 N1 N2 114.48(16)
C1 N1 Pd1 124.12(14)
N2 N1 Pd1 121.40(12)
C12 N2 N1 112.22(16)
C3 N3 C4 119.53(17)
C12 N4 C13 123.21(18)
C12 N4 H4N 110.9
C13 N4 H4N 125.1
C3 O1 Pd1 126.02(13)
C9 O2 C11 117.48(18)

loop_
_geom_bond_atom_site_label_1
_geom_bond_atom_site_label_2
_geom_bond_distance
Pd1 N1 2.0262(16)
Pd1 O1 2.0332(14)
Pd1 S1 2.2347(6)
Pd1 P1 2.2786(5)
P1 C20 1.815(2)
P1 C26 1.822(2)
P1 C14 1.824(2)
S1 C12 1.762(2)
C1 N1 1.290(2)
C1 C2 1.437(3)
C1 H1 0.9500
C2 C6 1.380(3)
C2 C3 1.457(3)
C3 O1 1.304(2)
C3 N3 1.329(3)
C4 N3 1.366(3)
C4 C7 1.408(3)
C4 C5 1.418(3)
C5 C6 1.406(3)
C5 C10 1.416(3)
C6 H6 0.9500
C7 C8 1.371(3)
C7 H7 0.9500
C8 C9 1.409(3)
C8 H8 0.9500
C9 C10 1.371(3)
C9 O2 1.373(3)
C10 H10 0.9500
C11 O2 1.427(3)
C11 H11A 0.9800
C11 H11B 0.9800
C11 H11C 0.9800
C12 N2 1.304(3)
C12 N4 1.352(3)
C13 N4 1.441(3)
C13 H13A 0.9800
C13 H13B 0.9800
C13 H13C 0.9800
C14 C19 1.392(3)
C14 C15 1.396(3)
C15 C16 1.387(3)
C15 H15 0.9500
C16 C17 1.383(4)
C16 H16 0.9500
C17 C18 1.369(4)
C17 H17 0.9500
C18 C19 1.390(3)
C18 H18 0.9500
C19 H19 0.9500
C20 C25 1.392(3)
C20 C21 1.398(3)
C21 C22 1.382(3)
C21 H21 0.9500
C22 C23 1.379(3)
C22 H22 0.9500
C23 C24 1.383(3)
C23 H23 0.9500
C24 C25 1.391(3)
C24 H24 0.9500
C25 H25 0.9500
C26 C31 1.392(3)
C26 C27 1.400(3)
C27 C28 1.375(3)
C27 H27 0.9500
C28 C29 1.392(3)
C28 H28 0.9500
C29 C30 1.383(3)
C29 H29 0.9500
C30 C31 1.386(3)
C30 H30 0.9500
C31 H31 0.9500
N1 N2 1.400(2)
N4 H4N 0.8895

loop_
_geom_torsion_atom_site_label_1
_geom_torsion_atom_site_label_2
_geom_torsion_atom_site_label_3
_geom_torsion_atom_site_label_4
_geom_torsion
N1 Pd1 P1 C20 101.5(9)
O1 Pd1 P1 C20 -64.81(8)
S1 Pd1 P1 C20 116.48(7)
N1 Pd1 P1 C26 -17.5(9)
O1 Pd1 P1 C26 176.16(8)
S1 Pd1 P1 C26 -2.54(7)
N1 Pd1 P1 C14 -138.6(9)
O1 Pd1 P1 C14 55.09(8)
S1 Pd1 P1 C14 -123.61(7)
N1 Pd1 S1 C12 -1.56(8)
O1 Pd1 S1 C12 25.7(9)
P1 Pd1 S1 C12 179.22(7)
N1 C1 C2 C6 178.45(19)
N1 C1 C2 C3 0.0(3)
C6 C2 C3 O1 177.40(18)
C1 C2 C3 O1 -4.2(3)
C6 C2 C3 N3 -2.1(3)
C1 C2 C3 N3 176.36(18)
N3 C4 C5 C6 -1.7(3)
C7 C4 C5 C6 177.90(18)
N3 C4 C5 C10 178.81(18)
C7 C4 C5 C10 -1.6(3)
C1 C2 C6 C5 -176.18(18)
C3 C2 C6 C5 2.4(3)
C10 C5 C6 C2 178.85(19)
C4 C5 C6 C2 -0.6(3)
N3 C4 C7 C8 -179.3(2)
C5 C4 C7 C8 1.1(3)
C4 C7 C8 C9 0.0(3)
C7 C8 C9 C10 -0.6(3)
C7 C8 C9 O2 -178.8(2)
O2 C9 C10 C5 178.35(19)
C8 C9 C10 C5 0.0(3)
C6 C5 C10 C9 -178.4(2)
C4 C5 C10 C9 1.1(3)
Pd1 S1 C12 N2 1.52(18)
Pd1 S1 C12 N4 -177.90(14)
C20 P1 C14 C19 151.80(16)
C26 P1 C14 C19 -98.47(17)
Pd1 P1 C14 C19 28.19(18)
C20 P1 C14 C15 -29.4(2)
C26 P1 C14 C15 80.33(19)
Pd1 P1 C14 C15 -153.01(16)
C19 C14 C15 C16 0.2(3)
P1 C14 C15 C16 -178.59(18)
C14 C15 C16 C17 0.3(4)
C15 C16 C17 C18 0.0(4)
C16 C17 C18 C19 -0.8(4)
C17 C18 C19 C14 1.3(3)
C15 C14 C19 C18 -1.0(3)
P1 C14 C19 C18 177.86(16)
C26 P1 C20 C25 144.66(17)
C14 P1 C20 C25 -103.89(17)
Pd1 P1 C20 C25 18.73(19)
C26 P1 C20 C21 -35.3(2)
C14 P1 C20 C21 76.12(19)
Pd1 P1 C20 C21 -161.26(16)
C25 C20 C21 C22 1.5(3)
P1 C20 C21 C22 -178.50(18)
C20 C21 C22 C23 -1.0(4)
C21 C22 C23 C24 0.1(4)
C22 C23 C24 C25 0.2(4)
C23 C24 C25 C20 0.3(3)
C21 C20 C25 C24 -1.2(3)
P1 C20 C25 C24 178.84(16)
C20 P1 C26 C31 123.38(18)
C14 P1 C26 C31 11.5(2)
Pd1 P1 C26 C31 -112.50(16)
C20 P1 C26 C27 -61.02(17)
C14 P1 C26 C27 -172.95(16)
Pd1 P1 C26 C27 63.10(17)
C31 C26 C27 C28 1.9(3)
P1 C26 C27 C28 -173.82(15)
C26 C27 C28 C29 -0.4(3)
C27 C28 C29 C30 -1.4(3)
C28 C29 C30 C31 1.7(3)
C29 C30 C31 C26 -0.1(3)
C27 C26 C31 C30 -1.7(3)
P1 C26 C31 C30 173.91(16)
C2 C1 N1 N2 179.20(17)
C2 C1 N1 Pd1 -0.9(3)
O1 Pd1 N1 C1 3.49(16)
S1 Pd1 N1 C1 -177.85(16)
P1 Pd1 N1 C1 -162.8(8)
O1 Pd1 N1 N2 -176.57(13)
S1 Pd1 N1 N2 2.09(13)
P1 Pd1 N1 N2 17.1(10)
N4 C12 N2 N1 179.20(17)
S1 C12 N2 N1 -0.2(2)
C1 N1 N2 C12 178.32(17)
Pd1 N1 N2 C12 -1.6(2)
O1 C3 N3 C4 -179.62(17)
C2 C3 N3 C4 -0.1(3)
C7 C4 N3 C3 -177.53(19)
C5 C4 N3 C3 2.1(3)
N2 C12 N4 C13 -3.0(3)
S1 C12 N4 C13 176.44(16)
N3 C3 O1 Pd1 -171.99(13)
C2 C3 O1 Pd1 8.5(3)
N1 Pd1 O1 C3 -7.38(16)
S1 Pd1 O1 C3 -34.5(10)
P1 Pd1 O1 C3 171.90(15)
C10 C9 O2 C11 157.6(2)
C8 C9 O2 C11 -24.2(3)
